data_7101903
loop_
_publ_author_name
'Bhatt, Prashant M.'
'Desiraju, Gautam R.'

_publ_section_title
;
 Tautomeric polymorphism in omeprazole
;
_journal_coden_ASTM CHCOFS
_journal_issue 20
_journal_name_full
;
 Chemical Communications (Cambridge, United Kingdom)
;
_journal_page_first 2057
_journal_page_last 2059
_journal_paper_doi 10.1039/b700506g
_journal_year 2007
_chemical_formula_moiety 'C17 H19 N3 O3 S'
_chemical_formula_sum 'C17 H19 N3 O3 S'
_chemical_formula_weight 345
_chemical_melting_point 156
_chemical_name_common
;
5(6)-methoxy-2-((4-methoxy-3,5-dimethyl-2-
pyridinyl)methylsulfinyl) -1H-benzimidazole
;
_chemical_name_systematic
;
5(6)-methoxy-2-{(4-methoxy-3,5-dimethyl-2-pyridinyl)methylsulfinyl}
-1H-benzimidazole
;
_space_group_IT_number 2
_symmetry_cell_setting triclinic
_symmetry_space_group_name_Hall '-P 1'
_symmetry_space_group_name_H-M 'P -1'
_atom_sites_solution_hydrogens geom
_atom_sites_solution_primary direct
_atom_sites_solution_secondary difmap
_audit_creation_method SHELXL-97
_cell_angle_alpha 91.720(4)
_cell_angle_beta 112.117(4)
_cell_angle_gamma 115.642(4)
_cell_formula_units_Z 2
_cell_length_a 9.701(3)
_cell_length_b 10.259(3)
_cell_length_c 10.694(3)
_cell_measurement_reflns_used 2547
_cell_measurement_temperature 298(2)
_cell_measurement_theta_max 25.88
_cell_measurement_theta_min 2.24
_cell_volume 864.8(4)
_computing_cell_refinement 'Bruker SMART'
_computing_data_collection 'Bruker SMART'
_computing_data_reduction 'Bruker SAINT'
_computing_molecular_graphics 'Bruker SHELXTL'
_computing_publication_material 'Bruker SHELXTL'
_computing_structure_refinement 'SHELXL-97 (Sheldrick, 1997)'
_computing_structure_solution 'SHELXS-97 (Sheldrick, 1990)'
_diffrn_ambient_temperature 298(2)
_diffrn_measured_fraction_theta_full 0.989
_diffrn_measured_fraction_theta_max 0.989
_diffrn_measurement_device_type 'CCD area detector'
_diffrn_measurement_method 'phi and omega scans'
_diffrn_radiation_monochromator graphite
_diffrn_radiation_source 'fine-focus sealed tube'
_diffrn_radiation_type MoK\a
_diffrn_radiation_wavelength 0.71073
_diffrn_reflns_av_R_equivalents 0.0520
_diffrn_reflns_av_sigmaI/netI 0.0750
_diffrn_reflns_limit_h_max 11
_diffrn_reflns_limit_h_min -11
_diffrn_reflns_limit_k_max 12
_diffrn_reflns_limit_k_min -12
_diffrn_reflns_limit_l_max 13
_diffrn_reflns_limit_l_min -13
_diffrn_reflns_number 8775
_diffrn_reflns_theta_full 26.07
_diffrn_reflns_theta_max 26.07
_diffrn_reflns_theta_min 2.11
_exptl_absorpt_coefficient_mu 0.207
_exptl_absorpt_correction_type none
_exptl_crystal_colour colourless
_exptl_crystal_density_diffrn 1.326
_exptl_crystal_density_method 'not measured'
_exptl_crystal_description plate
_exptl_crystal_F_000 364
_exptl_crystal_size_max 0.26
_exptl_crystal_size_mid 0.21
_exptl_crystal_size_min 0.06
_refine_diff_density_max 0.255
_refine_diff_density_min -0.192
_refine_diff_density_rms 0.045
_refine_ls_extinction_method none
_refine_ls_goodness_of_fit_ref 0.984
_refine_ls_hydrogen_treatment mixed
_refine_ls_matrix_type full
_refine_ls_number_parameters 249
_refine_ls_number_reflns 3373
_refine_ls_number_restraints 39
_refine_ls_restrained_S_all 0.982
_refine_ls_R_factor_all 0.1301
_refine_ls_R_factor_gt 0.0611
_refine_ls_shift/su_max 0.001
_refine_ls_shift/su_mean 0.000
_refine_ls_structure_factor_coef Fsqd
_refine_ls_weighting_details 'calc w=1/[\s^2^(Fo^2^)+(0.0844P)^2^+0.0000P] where P=(Fo^2^+2Fc^2^)/3'
_refine_ls_weighting_scheme calc
_refine_ls_wR_factor_gt 0.1410
_refine_ls_wR_factor_ref 0.1666
_reflns_number_gt 1736
_reflns_number_total 3373
_reflns_threshold_expression >2sigma(I)
_cod_data_source_file b700506g.txt
_cod_data_source_block grd614_V
_cod_depositor_comments
;
The following automatic conversions were performed:
'_symmetry_cell_setting' value 'Triclinic' changed to 'triclinic'
according to '/home/saulius/struct/CIF-dictionaries/cif_core.dic'
dictionary named 'cif_core.dic' version 2.4.1 from 2010-06-29.

Automatic conversion script
Id: cif_fix_enum 1527 2010-12-29 10:47:43Z saulius 
;
_cod_original_sg_symbol_H-M P-1
_cod_database_code 7101903

loop_
_symmetry_equiv_pos_as_xyz
'x, y, z'
'-x, -y, -z'

loop_
_atom_site_label
_atom_site_type_symbol
_atom_site_fract_x
_atom_site_fract_y
_atom_site_fract_z
_atom_site_U_iso_or_equiv
_atom_site_adp_type
_atom_site_occupancy
_atom_site_symmetry_multiplicity
_atom_site_calc_flag
_atom_site_refinement_flags
_atom_site_disorder_assembly
_atom_site_disorder_group
N1 N 0.7327(3) 0.2447(3) 0.5667(3) 0.0642(8) Uani 1 1 d . . .
H1 H 0.704(4) 0.159(3) 0.520(3) 0.058(10) Uiso 1 1 d . . .
C2 C 0.6319(4) 0.2902(4) 0.5915(3) 0.0635(9) Uani 1 1 d . . .
N3 N 0.7090(3) 0.4294(3) 0.6593(3) 0.0701(9) Uani 1 1 d . . .
C3A C 0.8735(4) 0.4808(4) 0.6773(3) 0.0632(9) Uani 1 1 d . . .
C4 C 1.0139(4) 0.6230(4) 0.7389(4) 0.0777(11) Uani 1 1 d . A .
H4 H 1.0042 0.6999 0.7763 0.093 Uiso 1 1 calc R . .
C5 C 1.1638(5) 0.6459(5) 0.7428(4) 0.0791(11) Uani 1 1 d U . .
H5 H 1.270(6) 0.757(6) 0.776(5) 0.070(13) Uiso 0.85 1 d P . .
C6 C 1.1797(4) 0.5312(4) 0.6865(4) 0.0695(10) Uani 1 1 d U A .
C7 C 1.0448(4) 0.3864(4) 0.6245(3) 0.0675(10) Uani 1 1 d . . .
H7 H 1.0552 0.3095 0.5879 0.081 Uiso 1 1 calc R A .
C7A C 0.8928(4) 0.3691(4) 0.6231(3) 0.0591(9) Uani 1 1 d . A .
C8 C 0.3475(4) 0.1315(4) 0.3605(3) 0.0761(11) Uani 1 1 d . . .
H8A H 0.3773 0.2224 0.3274 0.091 Uiso 1 1 calc R . .
H8B H 0.4060 0.0830 0.3410 0.091 Uiso 1 1 calc R . .
C9 C 0.1570(4) 0.0297(4) 0.2854(3) 0.0618(9) Uani 1 1 d . . .
C10 C 0.0854(4) -0.0756(4) 0.1652(3) 0.0644(9) Uani 1 1 d . . .
C11 C -0.0909(4) -0.1562(4) 0.1014(3) 0.0712(10) Uani 1 1 d . . .
C12 C -0.1877(4) -0.1322(4) 0.1566(4) 0.0769(11) Uani 1 1 d . . .
C13 C -0.0983(4) -0.0266(4) 0.2797(4) 0.0822(11) Uani 1 1 d . . .
H13 H -0.1609 -0.0105 0.3203 0.099 Uiso 1 1 calc R . .
C14 C 0.1897(5) -0.1036(5) 0.1037(4) 0.0917(13) Uani 1 1 d . . .
H14A H 0.2669 -0.0115 0.0934 0.138 Uiso 1 1 calc R . .
H14B H 0.1160 -0.1716 0.0146 0.138 Uiso 1 1 calc R . .
H14C H 0.2526 -0.1455 0.1641 0.138 Uiso 1 1 calc R . .
C15 C -0.3795(4) -0.2115(6) 0.0870(5) 0.1290(19) Uani 1 1 d . . .
H15A H -0.4184 -0.2130 -0.0102 0.193 Uiso 1 1 calc R . .
H15B H -0.4201 -0.1601 0.1280 0.193 Uiso 1 1 calc R . .
H15C H -0.4215 -0.3115 0.0991 0.193 Uiso 1 1 calc R . .
C16 C -0.2063(7) -0.4052(5) -0.0107(5) 0.135(2) Uani 1 1 d . . .
H16A H -0.1037 -0.4060 0.0482 0.203 Uiso 1 1 calc R . .
H16B H -0.2543 -0.4678 -0.1007 0.203 Uiso 1 1 calc R . .
H16C H -0.2857 -0.4416 0.0291 0.203 Uiso 1 1 calc R . .
C17A C 1.3647(5) 0.4615(5) 0.6510(5) 0.0829(14) Uani 0.854(3) 1 d PU A 1
H17A H 1.3386 0.3836 0.6996 0.124 Uiso 0.854(3) 1 calc PR A 1
H17B H 1.4812 0.5030 0.6671 0.124 Uiso 0.854(3) 1 calc PR A 1
H17C H 1.2930 0.4217 0.5534 0.124 Uiso 0.854(3) 1 calc PR A 1
O1A O 1.3373(3) 0.5729(3) 0.6991(3) 0.0784(10) Uani 0.854(3) 1 d PU A 1
C17B C 1.343(3) 0.857(3) 0.835(3) 0.085(8) Uani 0.146(3) 1 d PU A 2
H17D H 1.2690 0.8827 0.7637 0.128 Uiso 0.146(3) 1 calc PR A 2
H17E H 1.4554 0.9398 0.8757 0.128 Uiso 0.146(3) 1 calc PR A 2
H17F H 1.3024 0.8341 0.9052 0.128 Uiso 0.146(3) 1 calc PR A 2
O1B O 1.3438(19) 0.7289(17) 0.7752(16) 0.065(4) Uani 0.146(3) 1 d PU A 2
O2 O 0.3924(2) 0.0340(2) 0.5906(2) 0.0687(7) Uani 1 1 d . . .
O3 O -0.1694(3) -0.2577(3) -0.0236(2) 0.0927(9) Uani 1 1 d . . .
N4 N 0.0687(3) 0.0539(3) 0.3452(3) 0.0737(9) Uani 1 1 d . . .
S1 S 0.41240(10) 0.17500(10) 0.54412(9) 0.0669(4) Uani 1 1 d . . .

loop_
_atom_site_aniso_label
_atom_site_aniso_U_11
_atom_site_aniso_U_22
_atom_site_aniso_U_33
_atom_site_aniso_U_23
_atom_site_aniso_U_13
_atom_site_aniso_U_12
N1 0.0506(17) 0.0504(18) 0.0609(19) -0.0054(15) 0.0198(14) 0.0037(14)
C2 0.0434(18) 0.063(2) 0.055(2) -0.0036(17) 0.0172(16) 0.0060(16)
N3 0.0486(16) 0.0644(18) 0.0592(18) -0.0126(14) 0.0161(14) 0.0035(13)
C3A 0.0514(19) 0.056(2) 0.049(2) -0.0057(16) 0.0111(16) 0.0076(16)
C4 0.059(2) 0.063(2) 0.064(2) -0.0113(18) 0.0099(18) 0.0054(17)
C5 0.051(2) 0.063(2) 0.075(3) -0.002(2) 0.0073(19) 0.0045(18)
C6 0.0374(17) 0.077(2) 0.063(2) 0.0228(19) 0.0097(16) 0.0116(16)
C7 0.053(2) 0.065(2) 0.062(2) 0.0160(17) 0.0151(17) 0.0183(17)
C7A 0.0416(17) 0.062(2) 0.0450(19) 0.0065(16) 0.0120(14) 0.0068(15)
C8 0.0474(18) 0.078(2) 0.063(2) 0.0021(18) 0.0223(17) 0.0001(17)
C9 0.0451(17) 0.060(2) 0.056(2) 0.0106(17) 0.0190(16) 0.0084(15)
C10 0.0509(19) 0.070(2) 0.049(2) 0.0118(17) 0.0195(16) 0.0119(16)
C11 0.054(2) 0.069(2) 0.047(2) 0.0114(18) 0.0098(17) 0.0037(17)
C12 0.0437(19) 0.088(3) 0.065(2) 0.018(2) 0.0155(19) 0.0100(18)
C13 0.055(2) 0.090(3) 0.091(3) 0.019(2) 0.037(2) 0.022(2)
C14 0.071(2) 0.118(3) 0.062(2) 0.001(2) 0.028(2) 0.027(2)
C15 0.041(2) 0.169(5) 0.108(3) 0.032(3) 0.017(2) 0.007(2)
C16 0.151(5) 0.087(3) 0.078(3) -0.014(3) 0.036(3) -0.003(3)
C17A 0.065(3) 0.081(3) 0.117(4) 0.033(3) 0.043(3) 0.043(2)
O1A 0.0412(15) 0.0692(19) 0.108(2) 0.0096(16) 0.0227(15) 0.0210(13)
C17B 0.080(17) 0.046(10) 0.11(2) 0.004(13) 0.043(15) 0.015(9)
O1B 0.051(7) 0.068(8) 0.077(11) 0.009(7) 0.029(8) 0.029(6)
O2 0.0572(13) 0.0612(14) 0.0739(16) 0.0052(12) 0.0352(12) 0.0118(11)
O3 0.0766(16) 0.0908(19) 0.0479(15) 0.0039(14) 0.0136(13) 0.0004(14)
N4 0.0523(17) 0.0684(19) 0.081(2) 0.0021(16) 0.0286(16) 0.0138(14)
S1 0.0453(5) 0.0616(6) 0.0651(6) -0.0102(4) 0.0236(4) 0.0037(4)

loop_
_atom_type_symbol
_atom_type_description
_atom_type_scat_dispersion_real
_atom_type_scat_dispersion_imag
_atom_type_scat_source
C C 0.0033 0.0016 'International Tables Vol C Tables 4.2.6.8 and 6.1.1.4'
H H 0.0000 0.0000 'International Tables Vol C Tables 4.2.6.8 and 6.1.1.4'
N N 0.0061 0.0033 'International Tables Vol C Tables 4.2.6.8 and 6.1.1.4'
O O 0.0106 0.0060 'International Tables Vol C Tables 4.2.6.8 and 6.1.1.4'
S S 0.1246 0.1234 'International Tables Vol C Tables 4.2.6.8 and 6.1.1.4'

loop_
_geom_angle_atom_site_label_1
_geom_angle_atom_site_label_2
_geom_angle_atom_site_label_3
_geom_angle
C2 N1 C7A 105.1(3)
C2 N1 H1 128(2)
C7A N1 H1 127(2)
N3 C2 N1 115.0(3)
N3 C2 S1 120.2(3)
N1 C2 S1 124.8(2)
C2 N3 C3A 103.4(3)
N3 C3A C7A 111.0(3)
N3 C3A C4 129.9(3)
C7A C3A C4 119.1(3)
C5 C4 C3A 118.5(4)
C5 C4 H4 120.7
C3A C4 H4 120.7
C4 C5 C6 121.2(3)
C4 C5 O1B 157.1(8)
C6 C5 O1B 81.7(7)
C4 C5 H5 121(3)
C6 C5 H5 117(2)
O1B C5 H5 37(2)
O1A C6 C5 113.6(3)
O1A C6 C7 123.3(4)
C5 C6 C7 123.1(3)
C7A C7 C6 113.2(4)
C7A C7 H7 123.4
C6 C7 H7 123.4
C3A C7A N1 105.5(3)
C3A C7A C7 124.8(3)
N1 C7A C7 129.7(3)
C9 C8 S1 110.0(2)
C9 C8 H8A 109.7
S1 C8 H8A 109.7
C9 C8 H8B 109.7
S1 C8 H8B 109.7
H8A C8 H8B 108.2
N4 C9 C10 124.2(3)
N4 C9 C8 114.2(3)
C10 C9 C8 121.6(3)
C9 C10 C11 116.4(3)
C9 C10 C14 122.7(3)
C11 C10 C14 120.9(3)
C12 C11 O3 119.8(3)
C12 C11 C10 121.6(3)
O3 C11 C10 118.6(3)
C11 C12 C13 115.6(3)
C11 C12 C15 123.3(4)
C13 C12 C15 121.0(4)
N4 C13 C12 125.7(3)
N4 C13 H13 117.2
C12 C13 H13 117.2
C10 C14 H14A 109.5
C10 C14 H14B 109.5
H14A C14 H14B 109.5
C10 C14 H14C 109.5
H14A C14 H14C 109.5
H14B C14 H14C 109.5
C12 C15 H15A 109.5
C12 C15 H15B 109.5
H15A C15 H15B 109.5
C12 C15 H15C 109.5
H15A C15 H15C 109.5
H15B C15 H15C 109.5
O3 C16 H16A 109.5
O3 C16 H16B 109.5
H16A C16 H16B 109.5
O3 C16 H16C 109.5
H16A C16 H16C 109.5
H16B C16 H16C 109.5
C6 O1A C17A 116.7(3)
O1B C17B H5 36(3)
O1B C17B H17D 109.5
H5 C17B H17D 84.9
O1B C17B H17E 109.5
H5 C17B H17E 144.6
H17D C17B H17E 109.5
O1B C17B H17F 109.5
H5 C17B H17F 94.7
H17D C17B H17F 109.5
H17E C17B H17F 109.5
C17B O1B C5 86.8(14)
C17B O1B H5 41(4)
C5 O1B H5 47(4)
C11 O3 C16 114.2(3)
C13 N4 C9 116.4(3)
O2 S1 C2 107.35(15)
O2 S1 C8 106.05(16)
C2 S1 C8 96.46(15)

loop_
_geom_bond_atom_site_label_1
_geom_bond_atom_site_label_2
_geom_bond_distance
N1 C2 1.352(4)
N1 C7A 1.391(4)
N1 H1 0.87(3)
C2 N3 1.316(4)
C2 S1 1.778(3)
N3 C3A 1.377(4)
C3A C7A 1.383(4)
C3A C4 1.401(4)
C4 C5 1.353(5)
C4 H4 0.9300
C5 C6 1.398(5)
C5 O1B 1.461(16)
C5 H5 1.08(5)
C6 O1A 1.347(4)
C6 C7 1.401(4)
C7 C7A 1.401(4)
C7 H7 0.9300
C8 C9 1.520(4)
C8 S1 1.796(3)
C8 H8A 0.9700
C8 H8B 0.9700
C9 N4 1.339(4)
C9 C10 1.377(4)
C10 C11 1.392(4)
C10 C14 1.510(5)
C11 C12 1.378(5)
C11 O3 1.383(4)
C12 C13 1.379(5)
C12 C15 1.513(5)
C13 N4 1.323(4)
C13 H13 0.9300
C14 H14A 0.9600
C14 H14B 0.9600
C14 H14C 0.9600
C15 H15A 0.9600
C15 H15B 0.9600
C15 H15C 0.9600
C16 O3 1.421(5)
C16 H16A 0.9600
C16 H16B 0.9600
C16 H16C 0.9600
C17A O1A 1.403(5)
C17A H17A 0.9600
C17A H17B 0.9600
C17A H17C 0.9600
C17B O1B 1.45(3)
C17B H5 0.98(4)
C17B H17D 0.9600
C17B H17E 0.9600
C17B H17F 0.9600
O1B H5 0.88(4)
O2 S1 1.500(2)
